data_4330313
loop_
_publ_author_name
'Sk Asif Ikbal'
'Sanfaori Brahma'
'Sankar Prasad Rath'

_publ_contact_author_address
;Department of Chemistry
Indian Institute of Technology Kanpur
Kanpur-208016
INDIA
;
_publ_contact_author_email sprath@iitk.ac.in
_publ_contact_author_fax 91-512-2597436
_publ_contact_author_name 'Dr. Sankar Prasad Rath'
_publ_contact_author_phone 91-512-2597251
_publ_section_title
;
 Building-up Remarkably Stable Magnesium Porphyrin Polymers Self-Assembled
 via Bidentate Axial Ligands: Synthesis, Structure, Surface Morphology,
 and Effect of Bridging Ligands
;
_journal_name_full 'Inorganic Chemistry'
_journal_page_first 9666
_journal_page_last 9676
_journal_paper_doi 10.1021/ic300826p
_journal_volume 51
_journal_year 2012
_chemical_formula_sum 'C101 H104 Cl2 Mg2 N26 O16'
_chemical_formula_weight 2057.62
_chemical_name_common 1.L4
_chemical_name_systematic
; 
 ? 
;
_space_group_IT_number 61
_symmetry_cell_setting orthorhombic
_symmetry_space_group_name_Hall '-P 2ac 2ab'
_symmetry_space_group_name_H-M 'P b c a'
_atom_sites_solution_hydrogens geom
_atom_sites_solution_primary direct
_atom_sites_solution_secondary difmap
_audit_creation_method SHELXL-97
_cell_angle_alpha 90.00
_cell_angle_beta 90.00
_cell_angle_gamma 90.00
_cell_formula_units_Z 4
_cell_length_a 18.091(2)
_cell_length_b 18.431(2)
_cell_length_c 30.877(4)
_cell_measurement_reflns_used 999
_cell_measurement_temperature 100(2)
_cell_measurement_theta_max 26.9
_cell_measurement_theta_min 2.6
_cell_volume 10295(2)
_computing_cell_refinement 'Bruker SAINT'
_computing_data_collection 'Bruker APEX'
_computing_data_reduction 'Bruker SAINT'
_computing_molecular_graphics 'SHELXL 5.1, XP (Sheldrick, 1994)'
_computing_publication_material SHELXS-97
_computing_structure_refinement 'SHELXL-97 (Sheldrick, 2008)'
_computing_structure_solution 'SHELXS-97 (Sheldrick, 2008)'
_diffrn_ambient_temperature 100(2)
_diffrn_measured_fraction_theta_full 0.999
_diffrn_measured_fraction_theta_max 0.999
_diffrn_measurement_device_type 'Bruker SMART APEX'
_diffrn_measurement_method \w
_diffrn_radiation_monochromator graphite
_diffrn_radiation_source 'fine-focus sealed tube'
_diffrn_radiation_type MoK\a
_diffrn_radiation_wavelength 0.71073
_diffrn_reflns_av_R_equivalents 0.0000
_diffrn_reflns_av_sigmaI/netI 0.0585
_diffrn_reflns_limit_h_max 21
_diffrn_reflns_limit_h_min 0
_diffrn_reflns_limit_k_max 22
_diffrn_reflns_limit_k_min 0
_diffrn_reflns_limit_l_max 37
_diffrn_reflns_limit_l_min 0
_diffrn_reflns_number 9576
_diffrn_reflns_theta_full 25.00
_diffrn_reflns_theta_max 25.50
_diffrn_reflns_theta_min 2.06
_diffrn_standards_number 0
_exptl_absorpt_coefficient_mu 0.153
_exptl_absorpt_correction_T_max 0.9774
_exptl_absorpt_correction_T_min 0.9627
_exptl_absorpt_correction_type multi-scan
_exptl_absorpt_process_details 'SADABS 2.05 (Sheldrick, 2002)'
_exptl_crystal_colour 'dark red'
_exptl_crystal_density_diffrn 1.327
_exptl_crystal_description block
_exptl_crystal_F_000 4312
_exptl_crystal_size_max 0.25
_exptl_crystal_size_mid 0.18
_exptl_crystal_size_min 0.15
_refine_diff_density_max 1.724
_refine_diff_density_min -0.646
_refine_diff_density_rms 0.083
_refine_ls_extinction_method none
_refine_ls_goodness_of_fit_ref 1.029
_refine_ls_hydrogen_treatment constr
_refine_ls_matrix_type full
_refine_ls_number_parameters 695
_refine_ls_number_reflns 9576
_refine_ls_number_restraints 7
_refine_ls_restrained_S_all 1.030
_refine_ls_R_factor_all 0.1078
_refine_ls_R_factor_gt 0.0735
_refine_ls_shift/su_max 0.000
_refine_ls_shift/su_mean 0.000
_refine_ls_structure_factor_coef Fsqd
_refine_ls_weighting_details 'calc w=1/[\s^2^(Fo^2^)+(0.1030P)^2^+15.8893P] where P=(Fo^2^+2Fc^2^)/3'
_refine_ls_weighting_scheme calc
_refine_ls_wR_factor_gt 0.1810
_refine_ls_wR_factor_ref 0.2113
_reflns_number_gt 6606
_reflns_number_total 9576
_reflns_threshold_expression >2sigma(I)
_cod_data_source_file ic300826p_si_003.cif
_cod_data_source_block 16sepd
_cod_original_cell_volume 10296(2)
_cod_database_code 4330313

loop_
_symmetry_equiv_pos_as_xyz
'x, y, z'
'-x+1/2, -y, z+1/2'
'-x, y+1/2, -z+1/2'
'x+1/2, -y+1/2, -z'
'-x, -y, -z'
'x-1/2, y, -z-1/2'
'x, -y-1/2, z-1/2'
'-x-1/2, y-1/2, z'

loop_
_atom_site_label
_atom_site_type_symbol
_atom_site_fract_x
_atom_site_fract_y
_atom_site_fract_z
_atom_site_U_iso_or_equiv
_atom_site_adp_type
_atom_site_occupancy
_atom_site_symmetry_multiplicity
_atom_site_calc_flag
_atom_site_refinement_flags
_atom_site_disorder_assembly
_atom_site_disorder_group
Mg1 Mg 0.32496(6) 0.17774(6) 0.37445(3) 0.0164(3) Uani 1 1 d . . 1
O1 O 0.02841(15) 0.22499(15) 0.34635(9) 0.0365(7) Uani 1 1 d . . 1
O2 O 0.02273(14) 0.13304(14) 0.38999(9) 0.0351(6) Uani 1 1 d . . 1
O3 O 0.30225(15) -0.11383(13) 0.33401(9) 0.0343(6) Uani 1 1 d . . 1
O4 O 0.35859(14) -0.07214(14) 0.27737(8) 0.0331(6) Uani 1 1 d . . 1
O5 O 0.62760(15) 0.18009(14) 0.34320(9) 0.0371(7) Uani 1 1 d . . 1
O6 O 0.62402(15) 0.18575(15) 0.41337(9) 0.0387(7) Uani 1 1 d . . 1
O7 O 0.35337(15) 0.42695(14) 0.47251(8) 0.0348(6) Uani 1 1 d . . 1
O8 O 0.29127(15) 0.46792(13) 0.41765(9) 0.0340(6) Uani 1 1 d . . 1
N1 N 0.24225(15) 0.25180(14) 0.39157(8) 0.0195(6) Uani 1 1 d . . 1
N2 N 0.24501(15) 0.10305(14) 0.35542(8) 0.0183(6) Uani 1 1 d . . 1
N3 N 0.40858(15) 0.10389(14) 0.35939(8) 0.0195(6) Uani 1 1 d . . 1
N4 N 0.40586(15) 0.25330(14) 0.39181(8) 0.0190(6) Uani 1 1 d . . 1
N5 N 0.05743(17) 0.17831(16) 0.36914(9) 0.0265(7) Uani 1 1 d . . 1
N6 N 0.33002(16) -0.06454(15) 0.31302(10) 0.0250(7) Uani 1 1 d . . 1
N7 N 0.59439(17) 0.18198(15) 0.37768(10) 0.0270(7) Uani 1 1 d . . 1
N8 N 0.32251(16) 0.41940(16) 0.43750(10) 0.0249(7) Uani 1 1 d . . 1
N9 N 0.31899(15) 0.14358(14) 0.44575(9) 0.0205(6) Uani 1 1 d . . 1
N10 N 0.32239(17) 0.18113(17) 0.60624(9) 0.0285(7) Uani 1 1 d . . 1
N11 N 0.29810(17) 0.18703(16) 0.64953(9) 0.0269(7) Uani 1 1 d . . 1
C1 C 0.25369(19) 0.31230(17) 0.41629(10) 0.0208(7) Uani 1 1 d . . 1
C2 C 0.18510(18) 0.33227(18) 0.43852(11) 0.0207(7) Uani 1 1 d . . 1
C3 C 0.13295(19) 0.28368(18) 0.42572(11) 0.0224(7) Uani 1 1 d . . 1
C4 C 0.16957(18) 0.23454(18) 0.39528(11) 0.0209(7) Uani 1 1 d . . 1
C5 C 0.13878(19) 0.17712(18) 0.37140(10) 0.0211(7) Uani 1 1 d . . 1
C6 C 0.17219(18) 0.11923(18) 0.34933(11) 0.0220(7) Uani 1 1 d . . 1
C7 C 0.1388(2) 0.06758(19) 0.31912(11) 0.0262(8) Uani 1 1 d . . 1
C8 C 0.1925(2) 0.01862(19) 0.30880(11) 0.0255(8) Uani 1 1 d . . 1
C9 C 0.25907(19) 0.04139(17) 0.33223(10) 0.0203(7) Uani 1 1 d . . 1
C10 C 0.32872(19) 0.00898(17) 0.33227(10) 0.0210(7) Uani 1 1 d . . 1
C11 C 0.39817(18) 0.03330(17) 0.34713(10) 0.0198(7) Uani 1 1 d . . 1
C12 C 0.46732(19) -0.00715(18) 0.35152(11) 0.0228(7) Uani 1 1 d . . 1
C13 C 0.51890(19) 0.04099(18) 0.36544(10) 0.0221(7) Uani 1 1 d . . 1
C14 C 0.48202(18) 0.11127(18) 0.36880(10) 0.0194(7) Uani 1 1 d . . 1
C15 C 0.51265(19) 0.17982(18) 0.37640(10) 0.0215(7) Uani 1 1 d . . 1
C16 C 0.47914(18) 0.24798(18) 0.38325(10) 0.0203(7) Uani 1 1 d . . 1
C17 C 0.51409(19) 0.31932(18) 0.38529(11) 0.0224(7) Uani 1 1 d . . 1
C18 C 0.46028(19) 0.36630(18) 0.39848(10) 0.0223(7) Uani 1 1 d . . 1
C19 C 0.39271(19) 0.32387(17) 0.40319(10) 0.0205(7) Uani 1 1 d . . 1
C20 C 0.32302(18) 0.34642(17) 0.41768(10) 0.0197(7) Uani 1 1 d . . 1
C21 C 0.1711(2) 0.39069(19) 0.47155(11) 0.0262(8) Uani 1 1 d . . 1
H21A H 0.2190 0.4075 0.4834 0.031 Uiso 1 1 calc R . 1
H21B H 0.1421 0.3700 0.4958 0.031 Uiso 1 1 calc R . 1
C22 C 0.1293(2) 0.45600(19) 0.45290(12) 0.0303(8) Uani 1 1 d . . 1
H22A H 0.1215 0.4921 0.4757 0.045 Uiso 1 1 calc R . 1
H22B H 0.0813 0.4400 0.4417 0.045 Uiso 1 1 calc R . 1
H22C H 0.1582 0.4776 0.4294 0.045 Uiso 1 1 calc R . 1
C23 C 0.05659(19) 0.2775(2) 0.44514(12) 0.0276(8) Uani 1 1 d . . 1
H23A H 0.0208 0.2651 0.4221 0.033 Uiso 1 1 calc R . 1
H23B H 0.0420 0.3250 0.4574 0.033 Uiso 1 1 calc R . 1
C24 C 0.0533(2) 0.2196(2) 0.48083(12) 0.0346(9) Uani 1 1 d . . 1
H24A H 0.0030 0.2173 0.4927 0.052 Uiso 1 1 calc R . 1
H24B H 0.0880 0.2322 0.5040 0.052 Uiso 1 1 calc R . 1
H24C H 0.0666 0.1723 0.4686 0.052 Uiso 1 1 calc R . 1
C25 C 0.0649(2) 0.0709(2) 0.29688(13) 0.0404(10) Uani 1 1 d . . 1
H25A H 0.0275 0.0899 0.3174 0.048 Uiso 1 1 calc R . 1
H25B H 0.0498 0.0213 0.2884 0.048 Uiso 1 1 calc R . 1
C26 C 0.0668(3) 0.1188(3) 0.25702(14) 0.0648(16) Uani 1 1 d . . 1
H26A H 0.0180 0.1189 0.2432 0.097 Uiso 1 1 calc R . 1
H26B H 0.1037 0.1001 0.2366 0.097 Uiso 1 1 calc R . 1
H26C H 0.0801 0.1684 0.2655 0.097 Uiso 1 1 calc R . 1
C27 C 0.1808(2) -0.0427(2) 0.27696(12) 0.0350(10) Uani 1 1 d . . 1
C28 C 0.1308(3) -0.1022(3) 0.30065(19) 0.0286(13) Uani 0.63 1 d P . 1
H28A H 0.0873 -0.0786 0.3134 0.043 Uiso 0.63 1 calc PR . 1
H28B H 0.1596 -0.1258 0.3236 0.043 Uiso 0.63 1 calc PR . 1
H28C H 0.1148 -0.1386 0.2795 0.043 Uiso 0.63 1 calc PR . 1
C28A C 0.2205(6) -0.0209(6) 0.2305(4) 0.041(3) Uiso 0.37 1 d P . 1
H28D H 0.2709 -0.0036 0.2359 0.062 Uiso 0.37 1 calc PR . 1
H28E H 0.1919 0.0174 0.2163 0.062 Uiso 0.37 1 calc PR . 1
H28F H 0.2223 -0.0637 0.2117 0.062 Uiso 0.37 1 calc PR . 1
C29 C 0.4826(2) -0.08663(18) 0.34406(11) 0.0254(8) Uani 1 1 d . . 1
H29A H 0.4354 -0.1138 0.3452 0.030 Uiso 1 1 calc R . 1
H29B H 0.5147 -0.1050 0.3676 0.030 Uiso 1 1 calc R . 1
C30 C 0.5201(2) -0.1009(2) 0.30036(12) 0.0335(9) Uani 1 1 d . . 1
H30A H 0.5230 -0.1533 0.2953 0.050 Uiso 1 1 calc R . 1
H30B H 0.5700 -0.0803 0.3007 0.050 Uiso 1 1 calc R . 1
H30C H 0.4912 -0.0782 0.2772 0.050 Uiso 1 1 calc R . 1
C31 C 0.5952(2) 0.0211(2) 0.38085(12) 0.0295(8) Uani 1 1 d . . 1
H31A H 0.6306 0.0595 0.3724 0.035 Uiso 1 1 calc R . 1
H31B H 0.6109 -0.0248 0.3670 0.035 Uiso 1 1 calc R . 1
C32 C 0.5959(2) 0.0121(2) 0.43003(13) 0.0374(10) Uani 1 1 d . . 1
H32A H 0.6466 0.0033 0.4398 0.056 Uiso 1 1 calc R . 1
H32B H 0.5646 -0.0291 0.4382 0.056 Uiso 1 1 calc R . 1
H32C H 0.5769 0.0564 0.4436 0.056 Uiso 1 1 calc R . 1
C33 C 0.5889(2) 0.3421(2) 0.36921(13) 0.0305(8) Uani 1 1 d . . 1
H33A H 0.6262 0.3058 0.3783 0.037 Uiso 1 1 calc R . 1
H33B H 0.6024 0.3892 0.3824 0.037 Uiso 1 1 calc R . 1
C34 C 0.5899(2) 0.3493(3) 0.32006(15) 0.0468(11) Uani 1 1 d . . 1
H34A H 0.6390 0.3654 0.3106 0.070 Uiso 1 1 calc R . 1
H34B H 0.5528 0.3849 0.3110 0.070 Uiso 1 1 calc R . 1
H34C H 0.5787 0.3021 0.3069 0.070 Uiso 1 1 calc R . 1
C35 C 0.4728(2) 0.44736(18) 0.40285(12) 0.0278(8) Uani 1 1 d . . 1
H35A H 0.4244 0.4725 0.4021 0.033 Uiso 1 1 calc R . 1
H35B H 0.5022 0.4646 0.3779 0.033 Uiso 1 1 calc R . 1
C36 C 0.5131(2) 0.4675(2) 0.44493(13) 0.0374(10) Uani 1 1 d . . 1
H36A H 0.5213 0.5200 0.4458 0.056 Uiso 1 1 calc R . 1
H36B H 0.5607 0.4423 0.4461 0.056 Uiso 1 1 calc R . 1
H36C H 0.4829 0.4530 0.4698 0.056 Uiso 1 1 calc R . 1
C37 C 0.25645(19) 0.11763(17) 0.46252(10) 0.0217(7) Uani 1 1 d . . 1
H37A H 0.2199 0.0995 0.4432 0.026 Uiso 1 1 calc R . 1
C38 C 0.24176(19) 0.11557(18) 0.50662(10) 0.0224(7) Uani 1 1 d . . 1
H38A H 0.1964 0.0963 0.5170 0.027 Uiso 1 1 calc R . 1
C39 C 0.29402(19) 0.14185(18) 0.53528(11) 0.0214(7) Uani 1 1 d . . 1
C40 C 0.36087(19) 0.16627(19) 0.51829(11) 0.0246(8) Uani 1 1 d . . 1
H40A H 0.3989 0.1832 0.5369 0.029 Uiso 1 1 calc R . 1
C41 C 0.37099(19) 0.16556(19) 0.47411(11) 0.0232(7) Uani 1 1 d . . 1
H41A H 0.4172 0.1815 0.4630 0.028 Uiso 1 1 calc R . 1
C42 C 0.27802(19) 0.14685(19) 0.58201(11) 0.0236(8) Uani 1 1 d . . 1
H42A H 0.2351 0.1247 0.5938 0.028 Uiso 1 1 calc R . 1
C43 C 0.3429(2) 0.22770(19) 0.67034(11) 0.0254(8) Uani 1 1 d . . 1
H43A H 0.3841 0.2473 0.6553 0.031 Uiso 1 1 calc R . 1
C44 C 0.33386(19) 0.24580(18) 0.71653(11) 0.0235(8) Uani 1 1 d . . 1
C45 C 0.26967(19) 0.23402(19) 0.74030(11) 0.0238(8) Uani 1 1 d . . 1
H45A H 0.2274 0.2129 0.7271 0.029 Uiso 1 1 calc R . 1
C46 C 0.26860(19) 0.25353(18) 0.78331(11) 0.0234(8) Uani 1 1 d . . 1
H46A H 0.2246 0.2451 0.7993 0.028 Uiso 1 1 calc R . 1
C47 C 0.38748(19) 0.29498(19) 0.78040(11) 0.0244(8) Uani 1 1 d . . 1
H47A H 0.4292 0.3158 0.7943 0.029 Uiso 1 1 calc R . 1
C48 C 0.3930(2) 0.27799(19) 0.73739(11) 0.0265(8) Uani 1 1 d . . 1
H48A H 0.4372 0.2883 0.7220 0.032 Uiso 1 1 calc R . 1
N12 N 0.32624(15) 0.28378(15) 0.80387(9) 0.0213(6) Uani 1 1 d . . 1
C1S C 0.3049(5) 0.0180(7) 0.1847(4) 0.078(3) Uani 0.50 1 d PDU A 2
H1SA H 0.3088 -0.0170 0.2090 0.093 Uiso 0.50 1 calc PR A 2
H1SB H 0.2854 -0.0086 0.1593 0.093 Uiso 0.50 1 calc PR A 2
Cl1 Cl 0.38909(19) 0.0481(2) 0.17296(13) 0.0988(13) Uani 0.50 1 d PD A 2
Cl2 Cl 0.24461(16) 0.08221(16) 0.19831(12) 0.0799(9) Uani 0.50 1 d PD A 2
N1S N 0.2918(3) 0.0204(4) 0.0804(2) 0.0937(19) Uani 1 1 d . . .
C2S C 0.3057(3) 0.0703(3) 0.0752(2) 0.0564(14) Uani 1 1 d . . .
C3S C 0.3256(5) 0.1462(3) 0.0700(3) 0.090(2) Uani 1 1 d . . .
H3SC H 0.3555 0.1618 0.0948 0.30(8) Uiso 1 1 calc R . .
H3SB H 0.2806 0.1758 0.0685 1.6(8) Uiso 1 1 calc R . .
H3SA H 0.3541 0.1523 0.0432 1.2(5) Uiso 1 1 calc R . .

loop_
_atom_site_aniso_label
_atom_site_aniso_U_11
_atom_site_aniso_U_22
_atom_site_aniso_U_33
_atom_site_aniso_U_23
_atom_site_aniso_U_13
_atom_site_aniso_U_12
Mg1 0.0214(6) 0.0149(5) 0.0129(5) -0.0007(4) 0.0005(4) 0.0011(4)
O1 0.0334(15) 0.0402(16) 0.0357(15) -0.0009(13) -0.0084(12) 0.0091(12)
O2 0.0326(15) 0.0349(15) 0.0377(15) -0.0049(13) 0.0059(12) -0.0058(12)
O3 0.0425(16) 0.0190(13) 0.0412(16) -0.0011(12) 0.0030(13) -0.0043(11)
O4 0.0362(15) 0.0374(15) 0.0256(14) -0.0125(12) 0.0021(12) 0.0042(12)
O5 0.0316(15) 0.0347(15) 0.0450(17) -0.0040(13) 0.0097(13) -0.0011(12)
O6 0.0374(16) 0.0355(16) 0.0432(17) -0.0047(13) -0.0194(13) 0.0039(12)
O7 0.0375(15) 0.0392(16) 0.0277(15) -0.0135(12) 0.0020(12) -0.0044(12)
O8 0.0398(16) 0.0195(13) 0.0426(16) 0.0011(12) 0.0049(13) 0.0060(11)
N1 0.0255(15) 0.0166(14) 0.0165(14) 0.0004(11) -0.0001(12) 0.0027(12)
N2 0.0238(15) 0.0179(14) 0.0131(13) 0.0012(11) -0.0001(11) -0.0010(11)
N3 0.0272(15) 0.0163(14) 0.0150(14) 0.0006(11) -0.0011(12) 0.0014(11)
N4 0.0249(15) 0.0170(14) 0.0150(14) -0.0015(11) 0.0002(11) 0.0016(11)
N5 0.0279(17) 0.0273(17) 0.0241(16) -0.0037(13) -0.0011(13) 0.0023(14)
N6 0.0288(16) 0.0210(15) 0.0251(16) -0.0044(13) -0.0009(13) 0.0020(13)
N7 0.0274(17) 0.0197(15) 0.0340(18) -0.0033(13) -0.0026(14) 0.0024(12)
N8 0.0263(16) 0.0240(16) 0.0245(16) -0.0042(13) 0.0064(13) -0.0017(13)
N9 0.0262(16) 0.0184(14) 0.0170(14) -0.0002(11) -0.0009(12) 0.0017(12)
N10 0.0339(18) 0.0362(18) 0.0153(15) -0.0041(13) 0.0022(13) -0.0053(14)
N11 0.0314(17) 0.0332(17) 0.0161(15) -0.0031(13) 0.0017(13) -0.0057(13)
C1 0.0263(18) 0.0196(17) 0.0164(16) 0.0001(13) 0.0011(14) 0.0035(14)
C2 0.0255(18) 0.0194(17) 0.0172(17) 0.0016(13) 0.0008(14) 0.0048(14)
C3 0.0278(19) 0.0213(17) 0.0182(17) 0.0020(14) 0.0016(14) 0.0080(14)
C4 0.0237(18) 0.0219(17) 0.0172(17) 0.0046(14) 0.0016(14) 0.0024(14)
C5 0.0235(18) 0.0223(17) 0.0176(17) 0.0030(13) -0.0006(14) 0.0000(14)
C6 0.0256(18) 0.0223(17) 0.0181(17) 0.0023(14) -0.0016(14) -0.0009(14)
C7 0.031(2) 0.0277(19) 0.0202(18) -0.0021(15) -0.0036(15) -0.0036(16)
C8 0.031(2) 0.0270(19) 0.0187(18) 0.0012(15) -0.0035(15) -0.0025(15)
C9 0.0282(19) 0.0178(16) 0.0149(16) 0.0031(13) -0.0007(14) -0.0028(14)
C10 0.0301(19) 0.0177(16) 0.0154(16) -0.0001(13) 0.0028(14) -0.0027(14)
C11 0.0283(19) 0.0188(16) 0.0121(15) 0.0005(13) 0.0014(13) 0.0030(14)
C12 0.0297(19) 0.0216(18) 0.0173(17) 0.0008(14) 0.0038(14) 0.0031(14)
C13 0.0286(19) 0.0223(18) 0.0155(16) 0.0021(13) 0.0026(14) 0.0055(15)
C14 0.0245(18) 0.0205(17) 0.0131(16) 0.0000(13) -0.0009(13) 0.0028(14)
C15 0.0236(18) 0.0256(18) 0.0153(16) -0.0009(13) -0.0023(13) -0.0016(14)
C16 0.0222(18) 0.0218(17) 0.0169(16) -0.0009(13) -0.0012(14) 0.0008(14)
C17 0.0270(19) 0.0224(18) 0.0178(17) -0.0044(14) 0.0000(14) -0.0007(14)
C18 0.0308(19) 0.0216(18) 0.0145(16) -0.0012(13) -0.0010(14) -0.0014(15)
C19 0.0268(19) 0.0186(17) 0.0162(16) -0.0004(13) 0.0000(14) -0.0004(14)
C20 0.0277(19) 0.0180(16) 0.0132(16) 0.0000(13) -0.0003(13) 0.0021(14)
C21 0.0297(19) 0.0282(19) 0.0207(18) -0.0040(15) 0.0043(15) 0.0029(15)
C22 0.037(2) 0.0262(19) 0.028(2) -0.0042(16) 0.0017(16) 0.0072(16)
C23 0.0253(19) 0.0283(19) 0.029(2) -0.0032(16) 0.0031(15) 0.0031(15)
C24 0.036(2) 0.039(2) 0.028(2) 0.0060(17) 0.0103(17) -0.0014(18)
C25 0.031(2) 0.053(3) 0.037(2) -0.019(2) -0.0121(18) 0.0109(19)
C26 0.067(3) 0.098(4) 0.030(2) -0.008(3) -0.015(2) 0.048(3)
C27 0.055(3) 0.0236(19) 0.027(2) -0.0057(16) -0.0157(18) -0.0034(18)
C28 0.029(3) 0.027(3) 0.029(3) -0.006(2) -0.003(3) 0.004(2)
C29 0.031(2) 0.0186(17) 0.0263(19) 0.0002(14) 0.0014(15) 0.0052(15)
C30 0.037(2) 0.028(2) 0.036(2) -0.0090(16) 0.0066(18) 0.0056(17)
C31 0.029(2) 0.0256(19) 0.034(2) -0.0018(16) -0.0040(16) 0.0076(16)
C32 0.042(2) 0.037(2) 0.034(2) -0.0027(18) -0.0136(18) 0.0124(18)
C33 0.026(2) 0.0231(18) 0.042(2) -0.0021(16) 0.0028(17) -0.0020(15)
C34 0.039(2) 0.050(3) 0.052(3) 0.006(2) 0.022(2) 0.000(2)
C35 0.035(2) 0.0187(18) 0.029(2) -0.0034(15) 0.0034(16) -0.0046(15)
C36 0.042(2) 0.030(2) 0.041(2) -0.0116(18) -0.0013(19) -0.0079(18)
C37 0.0310(19) 0.0169(16) 0.0173(16) 0.0009(13) -0.0035(14) -0.0018(14)
C38 0.0251(18) 0.0231(18) 0.0190(17) -0.0003(14) 0.0023(14) -0.0011(14)
C39 0.0256(18) 0.0211(17) 0.0175(17) 0.0007(14) -0.0004(14) 0.0014(14)
C40 0.0229(18) 0.0279(19) 0.0229(18) -0.0009(15) -0.0039(15) -0.0048(14)
C41 0.0235(18) 0.0276(18) 0.0186(17) 0.0011(14) 0.0004(14) -0.0012(14)
C42 0.0245(18) 0.0287(19) 0.0177(17) -0.0021(14) 0.0019(14) -0.0001(15)
C43 0.0305(19) 0.0300(19) 0.0158(17) -0.0014(15) 0.0032(15) -0.0013(15)
C44 0.031(2) 0.0227(18) 0.0165(17) -0.0007(14) -0.0003(14) -0.0004(15)
C45 0.0226(18) 0.0300(19) 0.0189(18) -0.0032(14) -0.0018(14) -0.0041(15)
C46 0.0261(19) 0.0211(17) 0.0231(18) -0.0019(14) 0.0043(15) -0.0023(14)
C47 0.0261(19) 0.0251(18) 0.0222(18) -0.0045(14) 0.0015(15) -0.0055(15)
C48 0.029(2) 0.0292(19) 0.0218(18) -0.0035(15) 0.0052(15) -0.0055(15)
N12 0.0250(15) 0.0203(14) 0.0185(15) -0.0006(11) 0.0006(12) -0.0005(12)
C1S 0.078(6) 0.096(7) 0.060(6) -0.014(6) -0.022(5) 0.035(6)
Cl1 0.080(2) 0.106(3) 0.110(3) -0.059(2) 0.032(2) -0.0340(19)
Cl2 0.0559(17) 0.0622(18) 0.122(3) -0.0042(17) 0.0087(17) 0.0029(13)
N1S 0.083(4) 0.098(5) 0.099(5) -0.031(4) 0.029(3) -0.005(4)
C2S 0.051(3) 0.046(3) 0.072(4) -0.005(3) 0.014(3) 0.011(3)
C3S 0.118(6) 0.057(4) 0.093(5) -0.001(3) -0.009(4) -0.015(4)

loop_
_atom_type_symbol
_atom_type_description
_atom_type_scat_dispersion_real
_atom_type_scat_dispersion_imag
_atom_type_scat_source
C C 0.0033 0.0016 'International Tables Vol C Tables 4.2.6.8 and 6.1.1.4'
H H 0.0000 0.0000 'International Tables Vol C Tables 4.2.6.8 and 6.1.1.4'
N N 0.0061 0.0033 'International Tables Vol C Tables 4.2.6.8 and 6.1.1.4'
O O 0.0106 0.0060 'International Tables Vol C Tables 4.2.6.8 and 6.1.1.4'
Mg Mg 0.0486 0.0363 'International Tables Vol C Tables 4.2.6.8 and 6.1.1.4'
Cl Cl 0.1484 0.1585 'International Tables Vol C Tables 4.2.6.8 and 6.1.1.4'

loop_
_geom_angle_atom_site_label_1
_geom_angle_atom_site_label_2
_geom_angle_atom_site_label_3
_geom_angle
_geom_angle_site_symmetry_1
_geom_angle_site_symmetry_3
N2 Mg1 N3 90.54(11) . .
N2 Mg1 N4 178.46(11) . .
N3 Mg1 N4 89.10(11) . .
N2 Mg1 N1 90.33(11) . .
N3 Mg1 N1 178.20(12) . .
N4 Mg1 N1 90.07(11) . .
N2 Mg1 N12 86.74(10) . 7_565
N3 Mg1 N12 89.01(10) . 7_565
N4 Mg1 N12 91.75(11) . 7_565
N1 Mg1 N12 92.61(11) . 7_565
N2 Mg1 N9 93.25(10) . .
N3 Mg1 N9 93.96(10) . .
N4 Mg1 N9 88.27(11) . .
N1 Mg1 N9 84.43(10) . .
N12 Mg1 N9 177.04(11) 7_565 .
C4 N1 C1 106.9(3) . .
C4 N1 Mg1 124.1(2) . .
C1 N1 Mg1 124.4(2) . .
C6 N2 C9 106.8(3) . .
C6 N2 Mg1 124.4(2) . .
C9 N2 Mg1 124.6(2) . .
C14 N3 C11 106.7(3) . .
C14 N3 Mg1 126.3(2) . .
C11 N3 Mg1 125.6(2) . .
C16 N4 C19 106.8(3) . .
C16 N4 Mg1 125.9(2) . .
C19 N4 Mg1 125.3(2) . .
O2 N5 O1 123.9(3) . .
O2 N5 C5 118.4(3) . .
O1 N5 C5 117.7(3) . .
O3 N6 O4 124.4(3) . .
O3 N6 C10 117.4(3) . .
O4 N6 C10 118.2(3) . .
O5 N7 O6 124.6(3) . .
O5 N7 C15 117.8(3) . .
O6 N7 C15 117.5(3) . .
O8 N8 O7 124.8(3) . .
O8 N8 C20 117.5(3) . .
O7 N8 C20 117.8(3) . .
C37 N9 C41 116.6(3) . .
C37 N9 Mg1 120.8(2) . .
C41 N9 Mg1 120.6(2) . .
C42 N10 N11 113.6(3) . .
C43 N11 N10 108.9(3) . .
N1 C1 C20 121.2(3) . .
N1 C1 C2 109.8(3) . .
C20 C1 C2 129.0(3) . .
C3 C2 C1 106.6(3) . .
C3 C2 C21 123.5(3) . .
C1 C2 C21 129.8(3) . .
C2 C3 C4 106.3(3) . .
C2 C3 C23 124.7(3) . .
C4 C3 C23 128.5(3) . .
N1 C4 C5 121.1(3) . .
N1 C4 C3 110.3(3) . .
C5 C4 C3 128.6(3) . .
C6 C5 C4 131.1(3) . .
C6 C5 N5 114.7(3) . .
C4 C5 N5 114.2(3) . .
N2 C6 C5 121.0(3) . .
N2 C6 C7 110.2(3) . .
C5 C6 C7 128.8(3) . .
C8 C7 C6 106.5(3) . .
C8 C7 C25 123.6(3) . .
C6 C7 C25 129.2(3) . .
C7 C8 C9 106.3(3) . .
C7 C8 C27 123.1(3) . .
C9 C8 C27 130.5(3) . .
N2 C9 C10 121.6(3) . .
N2 C9 C8 110.1(3) . .
C10 C9 C8 128.3(3) . .
C9 C10 C11 132.0(3) . .
C9 C10 N6 114.0(3) . .
C11 C10 N6 114.0(3) . .
N3 C11 C10 121.0(3) . .
N3 C11 C12 110.0(3) . .
C10 C11 C12 129.1(3) . .
C13 C12 C11 106.5(3) . .
C13 C12 C29 123.9(3) . .
C11 C12 C29 129.6(3) . .
C12 C13 C14 106.7(3) . .
C12 C13 C31 124.8(3) . .
C14 C13 C31 127.8(3) . .
N3 C14 C15 120.7(3) . .
N3 C14 C13 109.9(3) . .
C15 C14 C13 129.2(3) . .
C14 C15 C16 131.2(3) . .
C14 C15 N7 115.1(3) . .
C16 C15 N7 113.7(3) . .
N4 C16 C15 120.9(3) . .
N4 C16 C17 110.5(3) . .
C15 C16 C17 128.5(3) . .
C18 C17 C16 106.0(3) . .
C18 C17 C33 124.3(3) . .
C16 C17 C33 128.9(3) . .
C17 C18 C19 106.7(3) . .
C17 C18 C35 123.0(3) . .
C19 C18 C35 130.1(3) . .
N4 C19 C20 121.4(3) . .
N4 C19 C18 109.8(3) . .
C20 C19 C18 128.8(3) . .
C19 C20 C1 131.4(3) . .
C19 C20 N8 114.1(3) . .
C1 C20 N8 114.5(3) . .
C2 C21 C22 113.0(3) . .
C3 C23 C24 111.9(3) . .
C7 C25 C26 112.0(4) . .
C8 C27 C28 107.1(3) . .
C8 C27 C28A 108.8(5) . .
C28 C27 C28A 144.0(5) . .
C12 C29 C30 112.5(3) . .
C13 C31 C32 110.4(3) . .
C17 C33 C34 111.4(3) . .
C18 C35 C36 112.6(3) . .
N9 C37 C38 123.6(3) . .
C39 C38 C37 119.2(3) . .
C38 C39 C40 117.8(3) . .
C38 C39 C42 120.9(3) . .
C40 C39 C42 121.2(3) . .
C41 C40 C39 119.1(3) . .
N9 C41 C40 123.6(3) . .
N10 C42 C39 119.0(3) . .
N11 C43 C44 123.3(3) . .
C48 C44 C45 117.8(3) . .
C48 C44 C43 117.5(3) . .
C45 C44 C43 124.6(3) . .
C46 C45 C44 118.7(3) . .
N12 C46 C45 123.7(3) . .
N12 C47 C48 123.4(3) . .
C47 C48 C44 119.6(3) . .
C47 N12 C46 116.8(3) . .
C47 N12 Mg1 118.4(2) . 7_566
C46 N12 Mg1 124.8(2) . 7_566
Cl1 C1S Cl2 114.8(8) . .
N1S C2S C3S 176.6(8) . .

loop_
_geom_bond_atom_site_label_1
_geom_bond_atom_site_label_2
_geom_bond_distance
_geom_bond_site_symmetry_2
Mg1 N2 2.082(3) .
Mg1 N3 2.087(3) .
Mg1 N4 2.090(3) .
Mg1 N1 2.093(3) .
Mg1 N12 2.292(3) 7_565
Mg1 N9 2.292(3) .
O1 N5 1.229(4) .
O2 N5 1.227(4) .
O3 N6 1.224(4) .
O4 N6 1.224(4) .
O5 N7 1.223(4) .
O6 N7 1.227(4) .
O7 N8 1.224(4) .
O8 N8 1.223(4) .
N1 C4 1.358(4) .
N1 C1 1.367(4) .
N2 C6 1.364(4) .
N2 C9 1.367(4) .
N3 C14 1.367(4) .
N3 C11 1.368(4) .
N4 C16 1.355(4) .
N4 C19 1.368(4) .
N5 C5 1.474(5) .
N6 C10 1.480(4) .
N7 C15 1.480(5) .
N8 C20 1.478(4) .
N9 C37 1.333(4) .
N9 C41 1.348(4) .
N10 C42 1.266(4) .
N10 N11 1.411(4) .
N11 C43 1.277(5) .
C1 C20 1.404(5) .
C1 C2 1.465(5) .
C2 C3 1.360(5) .
C2 C21 1.504(5) .
C3 C4 1.464(5) .
C3 C23 1.510(5) .
C4 C5 1.405(5) .
C5 C6 1.403(5) .
C6 C7 1.464(5) .
C7 C8 1.364(5) .
C7 C25 1.504(5) .
C8 C9 1.466(5) .
C8 C27 1.513(5) .
C9 C10 1.395(5) .
C10 C11 1.411(5) .
C11 C12 1.463(5) .
C12 C13 1.357(5) .
C12 C29 1.508(5) .
C13 C14 1.461(5) .
C13 C31 1.505(5) .
C14 C15 1.399(5) .
C15 C16 1.411(5) .
C16 C17 1.460(5) .
C17 C18 1.365(5) .
C17 C33 1.502(5) .
C18 C19 1.458(5) .
C18 C35 1.517(5) .
C19 C20 1.401(5) .
C21 C22 1.534(5) .
C23 C24 1.536(5) .
C25 C26 1.515(7) .
C27 C28 1.599(7) .
C27 C28A 1.654(12) .
C29 C30 1.533(5) .
C31 C32 1.528(5) .
C33 C34 1.523(6) .
C35 C36 1.535(5) .
C37 C38 1.388(5) .
C38 C39 1.383(5) .
C39 C40 1.393(5) .
C39 C42 1.475(5) .
C40 C41 1.377(5) .
C43 C44 1.474(5) .
C44 C48 1.382(5) .
C44 C45 1.391(5) .
C45 C46 1.376(5) .
C46 N12 1.342(4) .
C47 N12 1.340(4) .
C47 C48 1.368(5) .
N12 Mg1 2.292(3) 7_566
C1S Cl1 1.661(11) .
C1S Cl2 1.664(10) .
N1S C2S 0.967(7) .
C2S C3S 1.454(8) .
